data_4127640
loop_
_publ_author_name
'Hoffman, Justin M.'
'Che, Xiaoyang'
'Sidhik, Siraj'
'Li, Xiaotong'
'Hadar, Ido'
'Blancon, Jean-Christophe'
'Yamaguchi, Hisato'
'Kepenekian, Mika\"el'
'Katan, Claudine'
'Even, Jacky'
'Stoumpos, Constantinos C.'
'Mohite, Aditya D.'
'Kanatzidis, Mercouri G.'

_publ_section_title
;
 From 2D to 1D Electronic Dimensionality in Halide Perovskites with
 Stepped and Flat Layers Using Propylammonium as a Spacer.
;
_journal_issue 27
_journal_name_full 'Journal of the American Chemical Society'
_journal_page_first 10661
_journal_page_last 10676
_journal_paper_doi 10.1021/jacs.9b02846
_journal_volume 141
_journal_year 2019
_chemical_formula_sum 'C32 H106 I25 N11 Pb7'
_chemical_formula_weight 5268.2
_space_group_IT_number 13
_space_group_name_Hall '-P 2yc'
_space_group_name_H-M_alt 'P 1 2/c 1'
_symmetry_cell_setting monoclinic
_symmetry_Int_Tables_number 13
_symmetry_space_group_name_Hall '-P 2yc'
_symmetry_space_group_name_H-M 'P 1 2/c 1'
_cell_angle_alpha 90
_cell_angle_beta 119.351(9)
_cell_angle_gamma 90
_cell_formula_units_Z 2
_cell_length_a 19.2010(17)
_cell_length_b 8.8414(5)
_cell_length_c 37.707(3)
_cell_measurement_reflns_used 10105
_cell_measurement_temperature 293
_cell_measurement_theta_max 29.27
_cell_measurement_theta_min 2.12
_cell_volume 5579.6(9)
_diffrn_ambient_temperature 293
_diffrn_detector 'image plate (34 cm diameter)'
_diffrn_detector_area_resol_mean 6.67
_diffrn_detector_type STOE
_diffrn_measured_fraction_theta_full 0.99
_diffrn_measured_fraction_theta_max 0.99
_diffrn_measurement_details ' 180 frames, detector distance = 100 mm'
_diffrn_measurement_device '2-circle goniometer'
_diffrn_measurement_device_type 'STOE IPDS 2T'
_diffrn_measurement_method 'rotation method'
_diffrn_radiation_collimation '0.5 mm diameter, monocapillary'
_diffrn_radiation_monochromator 'plane graphite'
_diffrn_radiation_polarisn_norm 0
_diffrn_radiation_probe x-ray
_diffrn_radiation_type 'Mo K\a'
_diffrn_radiation_wavelength 0.71073
_diffrn_reflns_av_R_equivalents 0.3233
_diffrn_reflns_av_unetI/netI 1.7773
_diffrn_reflns_limit_h_max 26
_diffrn_reflns_limit_h_min -26
_diffrn_reflns_limit_k_max 12
_diffrn_reflns_limit_k_min -10
_diffrn_reflns_limit_l_max 51
_diffrn_reflns_limit_l_min -51
_diffrn_reflns_number 51123
_diffrn_reflns_theta_full 29.27
_diffrn_reflns_theta_max 29.27
_diffrn_reflns_theta_min 2.12
_diffrn_source 'sealed X-ray tube, 12 x 0.4 mm long-fine focus'
_diffrn_source_current 40
_diffrn_source_power 2.00
_diffrn_source_voltage 50
_exptl_absorpt_coefficient_mu 17.464
_exptl_absorpt_correction_T_max 0.6074
_exptl_absorpt_correction_T_min 0.2453
_exptl_absorpt_correction_type numerical
_exptl_absorpt_process_details X-SHAPE
_exptl_crystal_colour orange
_exptl_crystal_density_diffrn 3.1358
_exptl_crystal_description needle
_exptl_crystal_F_000 4536
_exptl_crystal_size_max 0.055
_exptl_crystal_size_mid 0.030
_exptl_crystal_size_min 0.018
_refine_diff_density_max 1.45
_refine_diff_density_min -1.39
_refine_ls_extinction_method none
_refine_ls_goodness_of_fit_gt 0.99
_refine_ls_goodness_of_fit_ref 0.32
_refine_ls_hydrogen_treatment constr
_refine_ls_number_constraints 240
_refine_ls_number_parameters 214
_refine_ls_number_reflns 10105
_refine_ls_number_restraints 26
_refine_ls_R_factor_all 0.4073
_refine_ls_R_factor_gt 0.0361
_refine_ls_shift/su_max 0.0499
_refine_ls_shift/su_mean 0.0021
_refine_ls_structure_factor_coef Fsqd
_refine_ls_weighting_details w=1/(\s^2^(I)+0.0004I^2^)
_refine_ls_weighting_scheme sigma
_refine_ls_wR_factor_gt 0.0817
_refine_ls_wR_factor_ref 0.2329
_reflns_number_gt 314
_reflns_number_total 10105
_reflns_threshold_expression I>3\s(I)
_cod_data_source_file ja9b02846_si_005.cif
_cod_data_source_block I
_cod_depositor_comments
;
The following automatic conversions were performed:

'_diffrn_radiation_probe' value 'X-ray' changed to 'x-ray' according
to
/home/data/users/saulius/crontab/automatic-downloads/current/ACS/lib/dictionaries/cif_core.dic
dictionary named 'cif_core.dic' version 2.4.2 from 2011-04-26.

Automatic conversion script
Id: cif_fix_values 4973 2017-02-22 13:04:09Z antanas 
;
_cod_original_cell_volume 5579.5(9)
_cod_database_code 4127640

loop_
_space_group_symop_id
_space_group_symop_operation_xyz
1 x,y,z
2 -x,y,-z+1/2
3 -x,-y,-z
4 x,-y,z+1/2

loop_
_atom_site_label
_atom_site_type_symbol
_atom_site_fract_x
_atom_site_fract_y
_atom_site_fract_z
_atom_site_adp_type
_atom_site_U_iso_or_equiv
_atom_site_site_symmetry_multiplicity
_atom_site_occupancy
_atom_site_calc_flag
Pb1 Pb 0.5 -0.4389(6) -0.25 Uani 0.066(3) 2 1 d
Pb2 Pb -0.09534(19) -0.4544(5) -0.42247(10) Uani 0.0595(18) 4 1 d
Pb3 Pb 0.17763(19) 0.0336(4) -0.17722(10) Uani 0.0529(18) 4 1 d
Pb4 Pb 0.27624(18) -0.4526(5) -0.26737(10) Uani 0.0521(17) 4 1 d
I1 I 0.1027(4) -0.2029(8) -0.1436(2) Uani 0.080(4) 4 1 d
I2 I 0.1388(4) 0.2867(9) -0.1298(2) Uani 0.086(4) 4 1 d
I3 I 0.6371(4) -0.7013(7) -0.2084(2) Uani 0.082(4) 4 1 d
I4 I 0.3587(4) -0.1966(7) -0.2966(2) Uani 0.076(4) 4 1 d
I5 I -0.0733(4) -0.7230(7) -0.4681(2) Uani 0.074(4) 4 1 d
I6 I 0.1036(4) -0.4898(7) -0.34869(19) Uani 0.083(4) 4 1 d
I7 I -0.0575(5) -0.2193(8) -0.4700(2) Uani 0.088(5) 4 1 d
I8 I 0.4421(4) -0.4202(8) -0.1828(2) Uani 0.083(4) 4 1 d
I9 I -0.2743(4) -0.4037(9) -0.4778(2) Uani 0.101(4) 4 1 d
I10 I 0.3508(4) -0.0369(10) -0.1094(2) Uani 0.110(4) 4 1 d
I11 I 0 0.1011(13) -0.25 Uani 0.094(6) 2 1 d
I12 I 0.2302(4) -0.7074(9) -0.2211(3) Uani 0.098(5) 4 1 d
I13 I 0.1960(4) -0.2006(9) -0.2361(3) Uani 0.095(5) 4 1 d
Csa C -0.247(4) -0.604(9) -0.587(2) Uiso 0.14(2) 4 1 d
Nc N 0 0.54375(4) -0.25 Uiso 0.17(4) 2 1 d
Ne N -0.072(9) 0.060(13) -0.170(3) Uiso 0.25(3) 4 1 d
N1 N -0.200(5) -0.009(13) -0.449(3) Uiso 0.22(3) 4 1 d
C1b C -0.339(4) 0.055(16) -0.499(3) Uiso 0.22(3) 4 1 d
Cec C -0.168(8) -0.005(16) -0.106(4) Uiso 0.25(3) 4 1 d
Csb C -0.199(3) -0.466(8) -0.566(2) Uiso 0.14(2) 4 1 d
Cc C 0 0.71341(12) -0.25 Uiso 0.17(4) 2 1 d
N3 N 0.399(4) 0.000(13) -0.1952(18) Uiso 0.122(18) 4 1 d
C3c C 0.579(5) 0.178(11) -0.111(2) Uiso 0.122(18) 4 1 d
Csc C -0.113(3) -0.493(12) -0.5529(16) Uiso 0.14(2) 4 1 d
Ns N -0.327(3) -0.594(8) -0.590(2) Uiso 0.14(2) 4 1 d
C3b C 0.494(4) 0.175(8) -0.144(2) Uiso 0.122(18) 4 1 d
Cea C -0.074(10) 0.046(16) -0.131(3) Uiso 0.25(3) 4 1 d
C3a C 0.484(3) 0.056(9) -0.174(2) Uiso 0.122(18) 4 1 d
C1a C -0.256(5) 0.030(16) -0.493(3) Uiso 0.22(3) 4 1 d
Ceb C -0.148(5) -0.040(12) -0.139(3) Uiso 0.25(3) 4 1 d
N2 N -0.706(4) 0.528(11) -0.123(2) Uiso 0.20(3) 4 1 d
C2a C -0.619(5) 0.520(10) -0.109(2) Uiso 0.20(3) 4 1 d
C2b C -0.574(4) 0.486(7) -0.064(2) Uiso 0.20(3) 4 1 d
C2c C -0.527(5) 0.344(4) -0.057(2) Uiso 0.20(3) 4 1 d
C1c C -0.383(7) 0.164(17) -0.533(4) Uiso 0.22(3) 4 1 d
H1csa H -0.253087 -0.611523 -0.613681 Uiso 0.1728 4 1 d
H2csa H -0.219306 -0.692406 -0.571426 Uiso 0.1728 4 1 d
H1c1b H -0.334857 0.095639 -0.474475 Uiso 0.2671 4 1 d
H2c1b H -0.36701 -0.039341 -0.505373 Uiso 0.2671 4 1 d
H1cec H -0.222776 -0.03206 -0.115 Uiso 0.2991 4 1 d
H2cec H -0.133771 -0.062611 -0.081989 Uiso 0.2991 4 1 d
H3cec H -0.160653 0.100642 -0.099692 Uiso 0.2991 4 1 d
H1csb H -0.218252 -0.381878 -0.584657 Uiso 0.1728 4 1 d
H2csb H -0.204849 -0.44318 -0.542756 Uiso 0.1728 4 1 d
H1cc H -0.044509 0.749599 -0.274744 Uiso 0.1995 4 0.5 d
H2cc H -0.004349 0.749599 -0.227159 Uiso 0.1995 4 0.5 d
H3cc H 0.048857 0.749599 -0.248097 Uiso 0.1995 4 0.5 d
H1c3c H 0.582955 0.231667 -0.087578 Uiso 0.1465 4 1 d
H2c3c H 0.598135 0.076668 -0.102822 Uiso 0.1465 4 1 d
H3c3c H 0.611103 0.228677 -0.1202 Uiso 0.1465 4 1 d
H1csc H -0.083422 -0.506093 -0.523866 Uiso 0.1728 4 1 d
H2csc H -0.107783 -0.58285 -0.565831 Uiso 0.1728 4 1 d
H3csc H -0.091597 -0.408308 -0.560397 Uiso 0.1728 4 1 d
H1c3b H 0.459822 0.152098 -0.132524 Uiso 0.1465 4 1 d
H2c3b H 0.479372 0.271873 -0.157047 Uiso 0.1465 4 1 d
H1cea H -0.075704 0.144572 -0.120838 Uiso 0.2991 4 1 d
H2cea H -0.02798 -0.007674 -0.111272 Uiso 0.2991 4 1 d
H1c3a H 0.49538 0.098394 -0.194309 Uiso 0.1465 4 1 d
H2c3a H 0.519221 -0.026625 -0.16084 Uiso 0.1465 4 1 d
H1c1a H -0.238365 0.120274 -0.500168 Uiso 0.2671 4 1 d
H2c1a H -0.25771 -0.051818 -0.510147 Uiso 0.2671 4 1 d
H1ceb H -0.138658 -0.146554 -0.13905 Uiso 0.2991 4 1 d
H2ceb H -0.191841 -0.010452 -0.164691 Uiso 0.2991 4 1 d
H1c2a H -0.608663 0.441251 -0.123415 Uiso 0.24 4 1 d
H2c2a H -0.600917 0.614968 -0.113893 Uiso 0.24 4 1 d
H1c2b H -0.611461 0.473233 -0.05442 Uiso 0.24 4 1 d
H2c2b H -0.538711 0.568338 -0.049995 Uiso 0.24 4 1 d
H1c2c H -0.525571 0.28873 -0.034704 Uiso 0.24 4 1 d
H2c2c H -0.55072 0.282155 -0.081001 Uiso 0.24 4 1 d
H3c2c H -0.472931 0.368649 -0.050401 Uiso 0.24 4 1 d
H1c1c H -0.433667 0.187774 -0.535437 Uiso 0.2671 4 1 d
H2c1c H -0.352185 0.255557 -0.528058 Uiso 0.2671 4 1 d
H3c1c H -0.391098 0.120002 -0.558263 Uiso 0.2671 4 1 d
H1nc H -0.045065 0.510948 -0.269799 Uiso 0.1995 4 0.5 d
H2nc H 0.039216 0.510948 -0.253259 Uiso 0.1995 4 0.5 d
H3nc H 0.005849 0.510948 -0.226942 Uiso 0.1995 4 0.5 d
H1ne H -0.064249 0.154274 -0.17381 Uiso 0.2991 4 1 d
H2ne H -0.032398 0.005709 -0.16836 Uiso 0.2991 4 1 d
H3ne H -0.116426 0.02829 -0.190092 Uiso 0.2991 4 1 d
H1n1 H -0.153918 -0.032474 -0.446462 Uiso 0.2671 4 1 d
H2n1 H -0.195516 0.068719 -0.434135 Uiso 0.2671 4 1 d
H3n1 H -0.219395 -0.085204 -0.442259 Uiso 0.2671 4 1 d
H1n3 H 0.374496 0.030184 -0.220334 Uiso 0.1465 4 1 d
H2n3 H 0.398878 -0.098682 -0.194514 Uiso 0.1465 4 1 d
H3n3 H 0.374465 0.034885 -0.182681 Uiso 0.1465 4 1 d
H1ns H -0.338681 -0.680043 -0.582459 Uiso 0.1728 4 1 d
H2ns H -0.327022 -0.522745 -0.57385 Uiso 0.1728 4 1 d
H3ns H -0.363294 -0.574193 -0.614761 Uiso 0.1728 4 1 d
H1n2 H -0.7332 0.510233 -0.149183 Uiso 0.24 4 1 d
H2n2 H -0.718827 0.460296 -0.110356 Uiso 0.24 4 1 d
H3n2 H -0.718389 0.617374 -0.118186 Uiso 0.24 4 1 d

loop_
_atom_site_aniso_label
_atom_site_aniso_type_symbol
_atom_site_aniso_U_11
_atom_site_aniso_U_22
_atom_site_aniso_U_33
_atom_site_aniso_U_12
_atom_site_aniso_U_13
_atom_site_aniso_U_23
Pb1 Pb 0.051(3) 0.057(3) 0.093(4) 0 0.038(3) 0
Pb2 Pb 0.055(2) 0.056(2) 0.070(2) -0.003(2) 0.033(2) -0.014(2)
Pb3 Pb 0.047(2) 0.047(2) 0.067(2) -0.004(2) 0.0293(19) -0.007(2)
Pb4 Pb 0.0419(19) 0.056(2) 0.062(2) -0.002(2) 0.0282(19) -0.011(2)
I1 I 0.088(5) 0.060(5) 0.093(5) -0.007(4) 0.046(4) 0.018(4)
I2 I 0.084(5) 0.087(6) 0.099(6) -0.003(5) 0.053(5) -0.022(5)
I3 I 0.074(5) 0.060(4) 0.128(6) 0.009(4) 0.063(5) 0.026(4)
I4 I 0.074(5) 0.059(4) 0.105(6) 0.008(4) 0.052(5) 0.023(4)
I5 I 0.094(5) 0.045(4) 0.105(6) -0.017(4) 0.065(5) -0.027(4)
I6 I 0.060(4) 0.084(6) 0.089(5) -0.001(4) 0.024(4) -0.013(4)
I7 I 0.106(6) 0.063(5) 0.124(7) -0.008(4) 0.079(6) -0.005(5)
I8 I 0.064(4) 0.088(5) 0.089(5) -0.009(4) 0.032(4) 0.005(4)
I9 I 0.048(4) 0.123(7) 0.112(6) 0.001(4) 0.025(4) 0.002(5)
I10 I 0.057(4) 0.092(5) 0.139(6) 0.001(5) 0.016(4) 0.010(6)
I11 I 0.047(6) 0.118(10) 0.092(8) 0 0.014(6) 0
I12 I 0.076(5) 0.103(6) 0.125(7) -0.022(5) 0.056(5) 0.013(5)
I13 I 0.083(5) 0.081(6) 0.136(7) 0.006(4) 0.066(5) -0.020(5)

loop_
_atom_type_symbol
_atom_type_scat_dispersion_real
_atom_type_scat_dispersion_imag
_atom_type_scat_source
C 0.0033 0.0016 'International Tables Vol C tables 4.2.6.8 and 6.1.1.1'
H 0.0000 0.0000 'International Tables Vol C tables 4.2.6.8 and 6.1.1.1'
I -0.4742 1.8119 'International Tables Vol C tables 4.2.6.8 and 6.1.1.1'
N 0.0061 0.0033 'International Tables Vol C tables 4.2.6.8 and 6.1.1.1'
Pb -3.3944 10.1111 'International Tables Vol C tables 4.2.6.8 and 6.1.1.1'

loop_
_geom_angle_atom_site_label_1
_geom_angle_atom_site_label_2
_geom_angle_atom_site_label_3
_geom_angle_site_symmetry_1
_geom_angle_site_symmetry_3
_geom_angle
I3 Pb1 I3 . 2_654 89.8(2)
I3 Pb1 I4 . . 175.9(2)
I3 Pb1 I4 . 2_654 86.86(16)
I3 Pb1 I8 . . 99.5(2)
I3 Pb1 I8 . 2_654 84.7(2)
I3 Pb1 I4 2_654 . 86.86(16)
I3 Pb1 I4 2_654 2_654 175.9(2)
I3 Pb1 I8 2_654 . 84.7(2)
I3 Pb1 I8 2_654 2_654 99.5(2)
I4 Pb1 I4 . 2_654 96.6(2)
I4 Pb1 I8 . . 82.6(2)
I4 Pb1 I8 . 2_654 93.5(2)
I4 Pb1 I8 2_654 . 93.5(2)
I4 Pb1 I8 2_654 2_654 82.6(2)
I8 Pb1 I8 . 2_654 174.1(3)
I2 Pb2 I5 2_544 . 86.8(2)
I2 Pb2 I7 2_544 . 179.5(2)
I2 Pb2 I9 2_544 . 88.9(2)
I5 Pb2 I7 . . 93.4(3)
I5 Pb2 I9 . . 98.5(2)
I7 Pb2 I9 . . 90.6(2)
I1 Pb3 I2 . . 87.8(3)
I1 Pb3 I10 . . 93.0(2)
I1 Pb3 I11 . . 87.9(2)
I1 Pb3 I12 . 1_565 172.07(19)
I1 Pb3 I13 . . 94.5(2)
I2 Pb3 I10 . . 97.5(2)
I2 Pb3 I11 . . 84.6(2)
I2 Pb3 I12 . 1_565 90.5(3)
I2 Pb3 I13 . . 171.9(2)
I10 Pb3 I11 . . 177.8(3)
I10 Pb3 I12 . 1_565 94.9(2)
I10 Pb3 I13 . . 90.2(2)
I11 Pb3 I12 . 1_565 84.2(2)
I11 Pb3 I13 . . 87.65(19)
I12 Pb3 I13 1_565 . 86.2(3)
I3 Pb4 I4 2_654 . 88.5(2)
I3 Pb4 I6 2_654 . 95.4(2)
I3 Pb4 I8 2_654 . 86.8(2)
I3 Pb4 I12 2_654 . 89.6(3)
I3 Pb4 I13 2_654 . 176.2(2)
I4 Pb4 I6 . . 101.1(2)
I4 Pb4 I8 . . 82.22(19)
I4 Pb4 I12 . . 167.96(18)
I4 Pb4 I13 . . 92.4(2)
I6 Pb4 I8 . . 176.1(3)
I6 Pb4 I12 . . 90.9(2)
I6 Pb4 I13 . . 88.04(19)
I8 Pb4 I12 . . 85.8(2)
I8 Pb4 I13 . . 89.7(2)
I12 Pb4 I13 . . 88.8(3)
Pb3 I1 Ne . . 90(2)
Pb3 I1 N1 . 2_554 87(2)
Ne I1 N1 . 2_554 86(2)
Pb2 I2 Pb3 2_564 . 177.8(3)
Pb2 I2 N1 2_564 2_554 94.6(19)
Pb2 I2 N2 2_564 1_655 89.4(16)
Pb3 I2 N1 . 2_554 83.5(19)
Pb3 I2 N2 . 1_655 92.5(16)
N1 I2 N2 2_554 1_655 116.1(18)
Pb1 I3 Pb4 . 2_654 77.37(17)
Pb1 I4 Pb4 . . 76.83(17)
Pb2 I5 N1 . 1_545 97.6(18)
Pb2 I7 N1 . . 78.8(19)
Pb1 I8 Pb4 . . 76.86(17)
Pb1 I8 N3 . . 95.3(14)
Pb4 I8 N3 . . 85.1(9)
Pb2 I9 N1 . . 78.4(13)
Pb3 I10 N3 . . 83.7(10)
Pb3 I11 Pb3 . 2_554 158.6(4)
Pb3 I12 Pb4 1_545 . 178.0(2)
Pb3 I13 Pb4 . . 159.5(2)
Pb3 I13 N3 . . 81.8(15)
Pb4 I13 N3 . . 83.9(16)
Csb Csa Ns . . 109(7)
Csb Csa H1csa . . 109.47
Csb Csa H2csa . . 109.47
Ns Csa H1csa . . 109.47
Ns Csa H2csa . . 109.47
H1csa Csa H2csa . . 109.47
Cc Nc H1nc . . 109.47
Cc Nc H1nc . 2_554 109.47
Cc Nc H2nc . . 109.47
Cc Nc H2nc . 2_554 109.47
Cc Nc H3nc . . 109.47
Cc Nc H3nc . 2_554 109.47
H1nc Nc H1nc . 2_554 141.06
H1nc Nc H2nc . . 109.47
H1nc Nc H2nc . 2_554 56.25
H1nc Nc H3nc . . 109.47
H1nc Nc H3nc . 2_554 56.25
H1nc Nc H2nc 2_554 . 56.25
H1nc Nc H2nc 2_554 2_554 109.47
H1nc Nc H3nc 2_554 . 56.25
H1nc Nc H3nc 2_554 2_554 109.47
H2nc Nc H2nc . 2_554 141.06
H2nc Nc H3nc . . 109.47
H2nc Nc H3nc . 2_554 56.25
H2nc Nc H3nc 2_554 . 56.25
H2nc Nc H3nc 2_554 2_554 109.47
H3nc Nc H3nc . 2_554 141.06
I1 Ne Cea . . 98(8)
I1 Ne H1ne . . 115.92
I1 Ne H2ne . . 11.3
I1 Ne H3ne . . 113.58
Cea Ne H1ne . . 109.47
Cea Ne H2ne . . 109.47
Cea Ne H3ne . . 109.47
H1ne Ne H2ne . . 109.47
H1ne Ne H3ne . . 109.47
H2ne Ne H3ne . . 109.47
I1 N1 I2 2_554 2_554 74.7(18)
I1 N1 I5 2_554 1_565 116(2)
I1 N1 I7 2_554 . 83(2)
I1 N1 I9 2_554 . 77(2)
I1 N1 C1a 2_554 . 162(8)
I1 N1 H1n1 2_554 . 75.06
I1 N1 H2n1 2_554 . 83.85
I1 N1 H3n1 2_554 . 53.94
I2 N1 I5 2_554 1_565 73(2)
I2 N1 I7 2_554 . 123(2)
I2 N1 I9 2_554 . 145(4)
I2 N1 C1a 2_554 . 120(8)
I2 N1 H1n1 2_554 . 99.47
I2 N1 H2n1 2_554 . 11.82
I2 N1 H3n1 2_554 . 108.39
I5 N1 I7 1_565 . 72(2)
I5 N1 I9 1_565 . 139(4)
I5 N1 C1a 1_565 . 80(7)
I5 N1 H1n1 1_565 . 58.14
I5 N1 H2n1 1_565 . 74.21
I5 N1 H3n1 1_565 . 167.09
I7 N1 I9 . . 72(2)
I7 N1 C1a . . 95(7)
I7 N1 H1n1 . . 23.77
I7 N1 H2n1 . . 133.15
I7 N1 H3n1 . . 98.08
I9 N1 C1a . . 86(7)
I9 N1 H1n1 . . 91.93
I9 N1 H2n1 . . 146.29
I9 N1 H3n1 . . 37.14
C1a N1 H1n1 . . 109.47
C1a N1 H2n1 . . 109.47
C1a N1 H3n1 . . 109.47
H1n1 N1 H2n1 . . 109.47
H1n1 N1 H3n1 . . 109.47
H2n1 N1 H3n1 . . 109.47
C1a C1b C1c . . 109(11)
C1a C1b H1c1b . . 109.47
C1a C1b H2c1b . . 109.47
C1c C1b H1c1b . . 109.47
C1c C1b H2c1b . . 109.47
H1c1b C1b H2c1b . . 109.47
Ceb Cec H1cec . . 109.47
Ceb Cec H2cec . . 109.47
Ceb Cec H3cec . . 109.47
H1cec Cec H2cec . . 109.47
H1cec Cec H3cec . . 109.47
H2cec Cec H3cec . . 109.47
Csa Csb Csc . . 109(7)
Csa Csb H1csb . . 109.47
Csa Csb H2csb . . 109.47
Csc Csb H1csb . . 109.47
Csc Csb H2csb . . 109.47
H1csb Csb H2csb . . 109.47
Nc Cc H1cc . . 109.47
Nc Cc H1cc . 2_554 109.47
Nc Cc H2cc . . 109.47
Nc Cc H2cc . 2_554 109.47
Nc Cc H3cc . . 109.47
Nc Cc H3cc . 2_554 109.47
H1cc Cc H1cc . 2_554 141.06
H1cc Cc H2cc . . 109.47
H1cc Cc H2cc . 2_554 56.25
H1cc Cc H3cc . . 109.47
H1cc Cc H3cc . 2_554 56.25
H1cc Cc H2cc 2_554 . 56.25
H1cc Cc H2cc 2_554 2_554 109.47
H1cc Cc H3cc 2_554 . 56.25
H1cc Cc H3cc 2_554 2_554 109.47
H2cc Cc H2cc . 2_554 141.06
H2cc Cc H3cc . . 109.47
H2cc Cc H3cc . 2_554 56.25
H2cc Cc H3cc 2_554 . 56.25
H2cc Cc H3cc 2_554 2_554 109.47
H3cc Cc H3cc . 2_554 141.06
I8 N3 I10 . . 87(2)
I8 N3 I13 . . 73(2)
I8 N3 C3a . . 98(5)
I8 N3 H1n3 . . 114.06
I8 N3 H2n3 . . 11.12
I8 N3 H3n3 . . 115.34
I10 N3 I13 . . 71.4(17)
I10 N3 C3a . . 104(4)
I10 N3 H1n3 . . 136.91
I10 N3 H2n3 . . 83.44
I10 N3 H3n3 . . 31.3
I13 N3 C3a . . 170(6)
I13 N3 H1n3 . . 78.79
I13 N3 H2n3 . . 62.35
I13 N3 H3n3 . . 70.87
C3a N3 H1n3 . . 109.47
C3a N3 H2n3 . . 109.47
C3a N3 H3n3 . . 109.47
H1n3 N3 H2n3 . . 109.47
H1n3 N3 H3n3 . . 109.47
H2n3 N3 H3n3 . . 109.47
C3b C3c H1c3c . . 109.47
C3b C3c H2c3c . . 109.47
C3b C3c H3c3c . . 109.47
H1c3c C3c H2c3c . . 109.47
H1c3c C3c H3c3c . . 109.47
H2c3c C3c H3c3c . . 109.47
Csb Csc H1csc . . 109.47
Csb Csc H2csc . . 109.47
Csb Csc H3csc . . 109.47
H1csc Csc H2csc . . 109.47
H1csc Csc H3csc . . 109.47
H2csc Csc H3csc . . 109.47
Csa Ns H1ns . . 109.47
Csa Ns H2ns . . 109.47
Csa Ns H3ns . . 109.47
H1ns Ns H2ns . . 109.47
H1ns Ns H3ns . . 109.47
H2ns Ns H3ns . . 109.47
C3c C3b C3a . . 109(7)
C3c C3b H1c3b . . 109.47
C3c C3b H2c3b . . 109.47
C3a C3b H1c3b . . 109.47
C3a C3b H2c3b . . 109.47
H1c3b C3b H2c3b . . 109.47
Ne Cea Ceb . . 109(9)
Ne Cea H1cea . . 109.47
Ne Cea H2cea . . 109.47
Ceb Cea H1cea . . 109.47
Ceb Cea H2cea . . 109.47
H1cea Cea H2cea . . 109.47
N3 C3a C3b . . 109(7)
N3 C3a H1c3a . . 109.47
N3 C3a H2c3a . . 109.47
C3b C3a H1c3a . . 109.47
C3b C3a H2c3a . . 109.47
H1c3a C3a H2c3a . . 109.47
N1 C1a C1b . . 109(10)
N1 C1a H1c1a . . 109.47
N1 C1a H2c1a . . 109.47
C1b C1a H1c1a . . 109.47
C1b C1a H2c1a . . 109.47
H1c1a C1a H2c1a . . 109.47
Cec Ceb Cea . . 109(10)
Cec Ceb H1ceb . . 109.47
Cec Ceb H2ceb . . 109.47
Cea Ceb H1ceb . . 109.47
Cea Ceb H2ceb . . 109.47
H1ceb Ceb H2ceb . . 109.47
I2 N2 C2a 1_455 . 139(6)
I2 N2 H1n2 1_455 . 78.71
I2 N2 H2n2 1_455 . 35.37
I2 N2 H3n2 1_455 . 105.18
C2a N2 H1n2 . . 109.47
C2a N2 H2n2 . . 109.47
C2a N2 H3n2 . . 109.47
H1n2 N2 H2n2 . . 109.47
H1n2 N2 H3n2 . . 109.47
H2n2 N2 H3n2 . . 109.47
N2 C2a C2b . . 109(8)
N2 C2a H1c2a . . 109.47
N2 C2a H2c2a . . 109.47
C2b C2a H1c2a . . 109.47
C2b C2a H2c2a . . 109.47
H1c2a C2a H2c2a . . 109.47
C2a C2b C2c . . 109(7)
C2a C2b H1c2b . . 109.47
C2a C2b H2c2b . . 109.47
C2c C2b H1c2b . . 109.47
C2c C2b H2c2b . . 109.47
H1c2b C2b H2c2b . . 109.47
C2b C2c H1c2c . . 109.47
C2b C2c H2c2c . . 109.47
C2b C2c H3c2c . . 109.47
H1c2c C2c H2c2c . . 109.47
H1c2c C2c H3c2c . . 109.47
H2c2c C2c H3c2c . . 109.47
C1b C1c H1c1c . . 109.47
C1b C1c H2c1c . . 109.47
C1b C1c H3c1c . . 109.47
H1c1c C1c H2c1c . . 109.47
H1c1c C1c H3c1c . . 109.47
H2c1c C1c H3c1c . . 109.47
Cc H1cc H2cc . 2_554 61.88
Cc H1cc H3cc . 2_554 61.87
H2cc H1cc H3cc 2_554 2_554 120
Cc H2cc H1cc . 2_554 61.87
Cc H2cc H3cc . 2_554 61.87
H1cc H2cc H3cc 2_554 2_554 120
Cc H3cc H1cc . 2_554 61.87
Cc H3cc H2cc . 2_554 61.88
H1cc H3cc H2cc 2_554 2_554 120
Nc H1nc H2nc . 2_554 61.87
Nc H1nc H3nc . 2_554 61.88
H2nc H1nc H3nc 2_554 2_554 120
Nc H2nc H1nc . 2_554 61.87
Nc H2nc H3nc . 2_554 61.88
H1nc H2nc H3nc 2_554 2_554 120
Nc H3nc H1nc . 2_554 61.87
Nc H3nc H2nc . 2_554 61.87
H1nc H3nc H2nc 2_554 2_554 120

loop_
_geom_bond_atom_site_label_1
_geom_bond_atom_site_label_2
_geom_bond_site_symmetry_2
_geom_bond_distance
Pb1 I3 . 3.275(7)
Pb1 I3 2_654 3.275(7)
Pb1 I4 . 3.219(7)
Pb1 I4 2_654 3.219(7)
Pb1 I8 . 3.233(9)
Pb1 I8 2_654 3.233(9)
Pb2 I2 2_544 3.381(10)
Pb2 I5 . 3.080(9)
Pb2 I7 . 3.055(10)
Pb2 I9 . 3.054(7)
Pb3 I1 . 3.137(10)
Pb3 I2 . 3.173(10)
Pb3 I10 . 3.105(7)
Pb3 I11 . 3.216(4)
Pb3 I12 1_565 3.262(11)
Pb3 I13 . 3.181(11)
Pb4 I3 2_654 3.152(9)
Pb4 I4 . 3.247(9)
Pb4 I6 . 3.246(6)
Pb4 I8 . 3.232(6)
Pb4 I12 . 3.226(11)
Pb4 I13 . 3.241(10)
I1 Ne . 3.78(15)
I1 N1 2_554 3.51(10)
I2 N1 2_554 3.70(11)
I2 N2 1_655 3.56(9)
I5 N1 1_545 3.81(12)
I7 N1 . 3.70(12)
I8 N3 . 3.78(11)
I9 N1 . 3.72(11)
I10 N3 . 3.79(9)
I13 N3 . 3.85(9)
Csa Csb . 1.50(10)
Csa Ns . 1.50(11)
Csa H1csa . 0.96
Csa H2csa . 0.96
Nc Cc . 1.5000(11)
Nc H1nc . 0.87
Nc H1nc 2_554 0.87
Nc H2nc . 0.87
Nc H2nc 2_554 0.87
Nc H3nc . 0.87
Nc H3nc 2_554 0.87
Ne Cea . 1.5(2)
Ne H1ne . 0.87
Ne H2ne . 0.87
Ne H3ne . 0.87
N1 C1a . 1.50(12)
N1 H1n1 . 0.87
N1 H2n1 . 0.87
N1 H3n1 . 0.87
C1b C1a . 1.50(14)
C1b C1c . 1.50(17)
C1b H1c1b . 0.96
C1b H2c1b . 0.96
Cec Ceb . 1.5(2)
Cec H1cec . 0.96
Cec H2cec . 0.96
Cec H3cec . 0.96
Csb Csc . 1.50(9)
Csb H1csb . 0.96
Csb H2csb . 0.96
Cc H1cc . 0.96
Cc H1cc 2_554 0.96
Cc H2cc . 0.96
Cc H2cc 2_554 0.96
Cc H3cc . 0.96
Cc H3cc 2_554 0.96
N3 C3a . 1.50(10)
N3 H1n3 . 0.87
N3 H2n3 . 0.87
N3 H3n3 . 0.87
C3c C3b . 1.50(9)
C3c H1c3c . 0.96
C3c H2c3c . 0.96
C3c H3c3c . 0.96
Csc H1csc . 0.96
Csc H2csc . 0.96
Csc H3csc . 0.96
Ns H1ns . 0.87
Ns H2ns . 0.87
Ns H3ns . 0.87
C3b C3a . 1.50(11)
C3b H1c3b . 0.96
C3b H2c3b . 0.96
Cea Ceb . 1.5(2)
Cea H1cea . 0.96
Cea H2cea . 0.96
C3a H1c3a . 0.96
C3a H2c3a . 0.96
C1a H1c1a . 0.96
C1a H2c1a . 0.96
Ceb H1ceb . 0.96
Ceb H2ceb . 0.96
N2 C2a . 1.50(12)
N2 H1n2 . 0.87
N2 H2n2 . 0.87
N2 H3n2 . 0.87
C2a C2b . 1.50(10)
C2a H1c2a . 0.96
C2a H2c2a . 0.96
C2b C2c . 1.50(9)
C2b H1c2b . 0.96
C2b H2c2b . 0.96
C2c H1c2c . 0.96
C2c H2c2c . 0.96
C2c H3c2c . 0.96
C1c H1c1c . 0.96
C1c H2c1c . 0.96
C1c H3c1c . 0.96
H1cc H2cc 2_554 0.9051
H1cc H3cc 2_554 0.9051
H2cc H3cc 2_554 0.9051
H1nc H2nc 2_554 0.8203
H1nc H3nc 2_554 0.8202
H2nc H3nc 2_554 0.8202

loop_
_restr_distance_atom_site_label_1
_restr_distance_atom_site_label_2
_restr_distance_target
_restr_distance_target_weight_param
Nc Cc 1.5 0.001
N1 C1a 1.5 0.001
C1a C1b 1.5 0.001
C1b C1c 1.5 0.001
Ne Cea 1.5 0.001
Cea Ceb 1.5 0.001
Ceb Cec 1.5 0.001
Ns Csa 1.5 0.001
Csa Csb 1.5 0.001
Csb Csc 1.5 0.001
N3 C3a 1.5 0.001
C3a C3b 1.5 0.001
C3b C3c 1.5 0.001
N2 C2a 1.5 0.001
C2a C2b 1.5 0.001
C2b C2c 1.5 0.001

loop_
_restr_angle_atom_site_label_1
_restr_angle_atom_site_label_2
_restr_angle_atom_site_label_3
_restr_angle_target
_restr_angle_target_weight_param
N1 C1a C1b 109.47 0.01
C1a C1b C1c 109.47 0.01
N3 C3a C3b 109.47 0.01
C3a C3b C3c 109.47 0.01
Ne Cea Ceb 109.47 0.01
Cea Ceb Cec 109.47 0.01
Ns Csa Csb 109.47 0.01
Csa Csb Csc 109.47 0.01
N2 C2a C2b 109.47 0.01
C2a C2b C2c 109.47 0.01
